data_1000200
loop_
_publ_author_name
'Fourquet, J L'
'Plet, F'
'de Pape, R'

_publ_section_title
;
La structure cristalline de Rb~2~ Al F~5~, H~2~ O. Retour critique sur
le type structural Tl~2~ Al F~5~
;
_journal_coden_ASTM RVCMA8
_journal_name_full 'Revue de Chimie Minerale'
_journal_page_first 19
_journal_page_last 26
_journal_volume 18
_journal_year 1981
_chemical_formula_structural '(RB2 AL F5) (H2 O)'
_chemical_formula_sum 'Al F5 H2 O Rb2'
_chemical_name_systematic
;
DIRUBIDIUM ALUMINIUM PENTAFLUORIDE MONOHYDRATE
;
_space_group_IT_number 63
_symmetry_cell_setting orthorhombic
_symmetry_Int_Tables_number 63
_symmetry_space_group_name_Hall '-C 2c 2'
_symmetry_space_group_name_H-M 'C m c m'
_cell_angle_alpha 90
_cell_angle_beta 90
_cell_angle_gamma 90
_cell_formula_units_Z 4
_cell_length_a 9.604(4)
_cell_length_b 8.379(4)
_cell_length_c 7.542(2)
_cell_volume 606.9
_exptl_crystal_density_meas 3.4(10)
_refine_ls_R_factor_all 0.038
_cod_original_formula_sum 'H2 Al F5 O Rb2'
_cod_database_code 1000200

loop_
_symmetry_equiv_pos_as_xyz
x,y,z
x,-y,-z
x,y,1/2-z
x,-y,1/2+z
-x,-y,-z
-x,y,z
-x,-y,1/2+z
-x,y,1/2-z
1/2+x,1/2+y,z
1/2+x,1/2-y,-z
1/2+x,1/2+y,1/2-z
1/2+x,1/2-y,1/2+z
1/2-x,1/2-y,-z
1/2-x,1/2+y,z
1/2-x,1/2-y,1/2+z
1/2-x,1/2+y,1/2-z

loop_
_atom_site_aniso_label
_atom_site_aniso_U_11
_atom_site_aniso_U_12
_atom_site_aniso_U_13
_atom_site_aniso_U_22
_atom_site_aniso_U_23
_atom_site_aniso_U_33
Rb1 0.0247(3) -0.0067(3) 0. 0.0194(3) 0. 0.0157(3)
Al1 0.0126(1) 0. 0. 0.0095(11) -0.0009(9) 0.0061(10)
F1 0.0142(17) 0. 0. 0.0242(21) -0.0034(17) 0.0166(18)
F2 0.0308(21) 0. 0. 0.0113(16) 0.0024(18) 0.0172(17)
F3 0.0292(30) 0. 0. 0.0218(30) 0. 0.0066(21)
O1 0.0337(44) 0. 0. 0.0237(48) 0. 0.0368(45)

loop_
_atom_site_label
_atom_site_type_symbol
_atom_site_symmetry_multiplicity
_atom_site_Wyckoff_symbol
_atom_site_fract_x
_atom_site_fract_y
_atom_site_fract_z
_atom_site_occupancy
_atom_site_attached_hydrogens
_atom_site_calc_flag
Rb1 Rb1+ 8 g 0.2835(1) 0.2195(1) 0.25 1. 0 d
Al1 Al3+ 4 a 0. 0. 0. 1. 0 d
F1 F1- 8 e 0.1846(4) 0. 0. 1. 0 d
F2 F1- 8 f 0. 0.2138(5) 0.0090(5) 1. 0 d
F3 F1- 4 c 0. 0.9906(8) 0.25 1. 0 d
O1 O2- 4 c 0. 0.4567(10) 0.25 1. 2 d
H1 H1+ 16 h -1. -1. -1. 0.5 0 dum

loop_
_atom_type_symbol
_atom_type_oxidation_number
Rb1+ 1.000
Al3+ 3.000
F1- -1.000
O2- -2.000
H1+ 1.000
